data_7012105
loop_
_publ_author_name
'Mandal, Swadhin K.'
'Nagana Gowda, G. A.'
'Krishnamurthy, Setharampattu S.'
'Nethaji, Munirathinam'

_publ_section_title
;
 Palladium(ii) allyl complexes of chiral diphosphazane ligands:
 ambident coordination behaviour and stereodynamic studies in
 solutionOrganometallic chemistry of diphosphazanes. Part
 17.11g.Electronic supplementary information (ESI) available: NMR and
 crystallographic data, stereodynamic behaviour schemes. See
 http://www.rsc.org/suppdata/dt/b2/b207447h/
;
_journal_issue 5
_journal_name_full 'Dalton Transactions'
_journal_page_first 1016
_journal_paper_doi 10.1039/b207447h
_journal_year 2003
_chemical_formula_moiety
;
[Pd(eta-3-Me2-C3H3){eta-2-(SR)-Ph2PN((S)-*CHMePh)PPh(N2C3HMe2-3,5)}](PF6)
;
_chemical_formula_sum 'C36 H40 F6 N3 P3 Pd'
_chemical_formula_weight 828.02
_chemical_melting_point '204-206 0C dec.'
_chemical_name_systematic
;
(eta-3-dimethylallyl)[eta-2-{N,N-(diphenylphosphino)
(phenyl, 3,5-dimethylpyrazolylphosphino)  
(S)-1-phenylethylamine}-kappa-P,N]
palladium(II)hexafluorophosphate
;
_space_group_IT_number 19
_symmetry_cell_setting orthorhombic
_symmetry_space_group_name_Hall 'P 2ac 2ab'
_symmetry_space_group_name_H-M 'P 21 21 21'
_atom_sites_solution_hydrogens geom
_atom_sites_solution_primary direct
_atom_sites_solution_secondary difmap
_audit_creation_method SHELXL-97
_cell_angle_alpha 90.00
_cell_angle_beta 90.00
_cell_angle_gamma 90.00
_cell_formula_units_Z 4
_cell_length_a 9.474(4)
_cell_length_b 19.627(4)
_cell_length_c 19.837(5)
_cell_measurement_reflns_used 25
_cell_measurement_temperature 293(2)
_cell_measurement_theta_max 25.0
_cell_measurement_theta_min 1.5
_cell_volume 3689(2)
_computing_cell_refinement 'CAD4 Express (Enraf Nonius, 1994)'
_computing_data_collection 'CAD4 Express (Enraf Nonius, 1994)'
_computing_data_reduction 'XCAD4 (Harms & Wocadlo, 1995)'
_computing_molecular_graphics 'Ortep-32 for Windows (Farrugia, 1997)'
_computing_publication_material 'WinGX publication routines(Farrugia, 1999)'
_computing_structure_refinement 'SHELXL-97 (Sheldrick, 1997)'
_computing_structure_solution 'SHELXS-97 (Sheldrick, 1997)'
_diffrn_ambient_temperature 293(2)
_diffrn_measured_fraction_theta_full 1.000
_diffrn_measured_fraction_theta_max 1.000
_diffrn_measurement_device_type 'Enraf Nonius TurboCAD4'
_diffrn_measurement_method 'non-profiled omega/2theta scans'
_diffrn_radiation_monochromator graphite
_diffrn_radiation_source 'fine-focus sealed tube'
_diffrn_radiation_type MoK\alpha
_diffrn_radiation_wavelength 0.71073
_diffrn_reflns_av_R_equivalents 0.0000
_diffrn_reflns_av_sigmaI/netI 0.0293
_diffrn_reflns_limit_h_max 11
_diffrn_reflns_limit_h_min 0
_diffrn_reflns_limit_k_max 23
_diffrn_reflns_limit_k_min 0
_diffrn_reflns_limit_l_max 23
_diffrn_reflns_limit_l_min 0
_diffrn_reflns_number 3638
_diffrn_reflns_theta_full 24.97
_diffrn_reflns_theta_max 24.97
_diffrn_reflns_theta_min 1.46
_diffrn_standards_decay_% 6
_diffrn_standards_interval_time 60
_diffrn_standards_number 3
_exptl_absorpt_coefficient_mu 0.694
_exptl_absorpt_correction_type none
_exptl_crystal_colour colourless
_exptl_crystal_density_diffrn 1.491
_exptl_crystal_density_meas ?
_exptl_crystal_density_method .
_exptl_crystal_description rod
_exptl_crystal_F_000 1688
_exptl_crystal_size_max 0.50
_exptl_crystal_size_mid 0.17
_exptl_crystal_size_min 0.17
_refine_diff_density_max 0.610
_refine_diff_density_min -0.399
_refine_diff_density_rms 0.069
_refine_ls_abs_structure_details 'Flack H D (1983), Acta Cryst. A39, 876-881'
_refine_ls_abs_structure_Flack -0.08(5)
_refine_ls_extinction_method none
_refine_ls_goodness_of_fit_ref 1.105
_refine_ls_hydrogen_treatment constr
_refine_ls_matrix_type full
_refine_ls_number_parameters 442
_refine_ls_number_reflns 3638
_refine_ls_number_restraints 0
_refine_ls_restrained_S_all 1.105
_refine_ls_R_factor_all 0.0604
_refine_ls_R_factor_gt 0.0427
_refine_ls_shift/su_max 0.001
_refine_ls_shift/su_mean 0.000
_refine_ls_structure_factor_coef Fsqd
_refine_ls_weighting_details 'calc w==1/[\s^2^(Fo^2^)+(0.0786P)^2^+0.0000P] where P==(Fo^2^+2Fc^2^)/3'
_refine_ls_weighting_scheme calc
_refine_ls_wR_factor_gt 0.1081
_refine_ls_wR_factor_ref 0.1184
_reflns_number_gt 2912
_reflns_number_total 3638
_reflns_threshold_expression >2sigma(I)
_cod_data_source_file b207447h.txt
_cod_data_source_block complex_7a
_cod_depositor_comments
;
The following automatic conversions were performed:
'_symmetry_cell_setting' value 'Orthorhombic' changed to 'orthorhombic'
according to '/home/saulius/struct/CIF-dictionaries/cif_core.dic'
dictionary named 'cif_core.dic' version 2.4.1 from 2010-06-29.

Automatic conversion script
Id: cif_fix_enum 1527 2010-12-29 10:47:43Z saulius 
;
_cod_original_cell_volume 3688.5(17)
_cod_original_sg_symbol_H-M P212121
_cod_database_code 7012105

loop_
_symmetry_equiv_pos_as_xyz
'x, y, z'
'-x+1/2, -y, z+1/2'
'x+1/2, -y+1/2, -z'
'-x, y+1/2, -z+1/2'

loop_
_atom_site_label
_atom_site_type_symbol
_atom_site_fract_x
_atom_site_fract_y
_atom_site_fract_z
_atom_site_U_iso_or_equiv
_atom_site_adp_type
_atom_site_occupancy
_atom_site_symmetry_multiplicity
_atom_site_calc_flag
_atom_site_refinement_flags
_atom_site_disorder_assembly
_atom_site_disorder_group
Pd1 Pd -0.17938(6) -0.92521(2) -0.92239(3) 0.05571(18) Uani 1 1 d . . .
P1 P -0.38202(16) -1.07024(9) -0.92558(9) 0.0489(4) Uani 1 1 d . . .
P2 P -0.07946(17) -1.03039(8) -0.94202(8) 0.0432(4) Uani 1 1 d . . .
P3 P -0.2237(3) -0.27389(15) -0.68906(13) 0.0864(7) Uani 1 1 d . . .
F1 F -0.2012(18) -0.2119(8) -0.7306(7) 0.297(9) Uani 1 1 d . . .
F2 F -0.3450(16) -0.2430(8) -0.6533(8) 0.266(7) Uani 1 1 d . . .
F3 F -0.1129(18) -0.3110(11) -0.7269(11) 0.346(11) Uani 1 1 d . . .
F4 F -0.122(2) -0.2444(7) -0.6410(8) 0.307(11) Uani 1 1 d . . .
F5 F -0.224(3) -0.3373(5) -0.6525(7) 0.315(10) Uani 1 1 d . . .
F6 F -0.3243(18) -0.2961(8) -0.7399(8) 0.281(8) Uani 1 1 d . . .
N1 N -0.2116(6) -1.0899(3) -0.9464(3) 0.0479(13) Uani 1 1 d . . .
N2 N -0.3655(6) -1.0302(3) -0.8475(3) 0.0568(15) Uani 1 1 d . . .
N3 N -0.2778(6) -0.9754(3) -0.8383(3) 0.0561(14) Uani 1 1 d . . .
C1 C -0.3108(18) -0.7863(6) -0.8535(7) 0.144(6) Uani 1 1 d . . .
H1A H -0.4052 -0.8031 -0.8482 0.217 Uiso 1 1 calc R . .
H1B H -0.3130 -0.7377 -0.8593 0.217 Uiso 1 1 calc R . .
H1C H -0.2563 -0.7974 -0.8142 0.217 Uiso 1 1 calc R . .
C2 C -0.250(2) -0.8158(5) -0.9092(8) 0.140(6) Uani 1 1 d . . .
H2 H -0.3316 -0.8155 -0.9398 0.168 Uiso 1 1 calc R . .
C3 C -0.1542(17) -0.8213(4) -0.9509(6) 0.109(4) Uani 1 1 d . . .
H3 H -0.0717 -0.8080 -0.9241 0.131 Uiso 1 1 calc R . .
C4 C -0.0978(16) -0.8581(5) -0.9966(6) 0.112(4) Uani 1 1 d . . .
H4 H -0.1753 -0.8593 -1.0293 0.135 Uiso 1 1 calc R . .
C5 C 0.0181(19) -0.8675(7) -1.0404(8) 0.170(8) Uani 1 1 d . . .
H5A H 0.0005 -0.9059 -1.0692 0.255 Uiso 1 1 calc R . .
H5B H 0.1019 -0.8755 -1.0144 0.255 Uiso 1 1 calc R . .
H5C H 0.0306 -0.8273 -1.0675 0.255 Uiso 1 1 calc R . .
C6 C -0.1595(14) -0.9203(5) -0.7425(5) 0.104(4) Uani 1 1 d . . .
H6A H -0.1265 -0.8912 -0.7781 0.156 Uiso 1 1 calc R . .
H6B H -0.0805 -0.9424 -0.7215 0.156 Uiso 1 1 calc R . .
H6C H -0.2090 -0.8936 -0.7096 0.156 Uiso 1 1 calc R . .
C7 C -0.2559(9) -0.9724(4) -0.7707(4) 0.068(2) Uani 1 1 d . . .
C8 C -0.3279(10) -1.0228(4) -0.7391(4) 0.075(2) Uani 1 1 d . . .
H8 H -0.3296 -1.0305 -0.6929 0.090 Uiso 1 1 calc R . .
C9 C -0.3965(9) -1.0599(4) -0.7858(4) 0.065(2) Uani 1 1 d . . .
C10 C -0.4888(10) -1.1216(5) -0.7811(5) 0.084(3) Uani 1 1 d . . .
H10A H -0.5210 -1.1340 -0.8253 0.126 Uiso 1 1 calc R . .
H10B H -0.5685 -1.1118 -0.7529 0.126 Uiso 1 1 calc R . .
H10C H -0.4359 -1.1587 -0.7621 0.126 Uiso 1 1 calc R . .
C11 C -0.4292(7) -0.9959(4) -0.9755(3) 0.0519(16) Uani 1 1 d . . .
C12 C -0.3948(8) -0.9953(4) -1.0452(4) 0.0617(18) Uani 1 1 d . . .
H12 H -0.3366 -1.0288 -1.0631 0.074 Uiso 1 1 calc R . .
C13 C -0.4482(10) -0.9448(5) -1.0860(4) 0.079(2) Uani 1 1 d . . .
H13 H -0.4253 -0.9444 -1.1316 0.095 Uiso 1 1 calc R . .
C14 C -0.5360(11) -0.8945(5) -1.0600(5) 0.087(3) Uani 1 1 d . . .
H14 H -0.5703 -0.8601 -1.0878 0.104 Uiso 1 1 calc R . .
C15 C -0.5709(10) -0.8960(5) -0.9937(4) 0.081(3) Uani 1 1 d . . .
H15 H -0.6308 -0.8628 -0.9763 0.097 Uiso 1 1 calc R . .
C16 C -0.5191(8) -0.9461(4) -0.9516(4) 0.064(2) Uani 1 1 d . . .
H16 H -0.5452 -0.9463 -0.9064 0.077 Uiso 1 1 calc R . .
C17 C -0.1778(8) -1.1645(3) -0.9587(3) 0.0505(15) Uani 1 1 d . . .
H17 H -0.0756 -1.1698 -0.9529 0.061 Uiso 1 1 calc R . .
C18 C -0.2480(9) -1.2118(3) -0.9081(3) 0.0617(19) Uani 1 1 d . . .
H18A H -0.2247 -1.1974 -0.8632 0.093 Uiso 1 1 calc R . .
H18B H -0.2151 -1.2575 -0.9151 0.093 Uiso 1 1 calc R . .
H18C H -0.3485 -1.2102 -0.9141 0.093 Uiso 1 1 calc R . .
C19 C -0.2122(7) -1.1864(3) -1.0307(3) 0.0484(15) Uani 1 1 d . . .
C20 C -0.3496(9) -1.1945(4) -1.0524(4) 0.067(2) Uani 1 1 d . . .
H20 H -0.4242 -1.1828 -1.0242 0.081 Uiso 1 1 calc R . .
C21 C -0.3764(11) -1.2203(5) -1.1163(5) 0.081(3) Uani 1 1 d . . .
H21 H -0.4690 -1.2271 -1.1302 0.097 Uiso 1 1 calc R . .
C22 C -0.2687(16) -1.2355(5) -1.1586(5) 0.100(4) Uani 1 1 d . . .
H22 H -0.2886 -1.2535 -1.2009 0.120 Uiso 1 1 calc R . .
C23 C -0.1325(12) -1.2251(5) -1.1404(5) 0.086(3) Uani 1 1 d . . .
H23 H -0.0595 -1.2335 -1.1706 0.103 Uiso 1 1 calc R . .
C24 C -0.1035(9) -1.2012(4) -1.0748(4) 0.072(2) Uani 1 1 d . . .
H24 H -0.0104 -1.1955 -1.0611 0.087 Uiso 1 1 calc R . .
C25 C 0.0226(7) -1.0457(3) -0.8653(3) 0.0469(15) Uani 1 1 d . . .
C26 C -0.0074(8) -1.0962(4) -0.8194(3) 0.0572(17) Uani 1 1 d . . .
H26 H -0.0777 -1.1279 -0.8288 0.069 Uiso 1 1 calc R . .
C27 C 0.0669(9) -1.1001(4) -0.7593(4) 0.0631(19) Uani 1 1 d . . .
H27 H 0.0455 -1.1344 -0.7285 0.076 Uiso 1 1 calc R . .
C28 C 0.1708(9) -1.0544(4) -0.7447(3) 0.0649(19) Uani 1 1 d . . .
H28 H 0.2206 -1.0578 -0.7044 0.078 Uiso 1 1 calc R . .
C29 C 0.2021(8) -1.0028(5) -0.7898(4) 0.073(2) Uani 1 1 d . . .
H29 H 0.2714 -0.9708 -0.7797 0.087 Uiso 1 1 calc R . .
C30 C 0.1276(7) -0.9993(4) -0.8513(4) 0.0618(19) Uani 1 1 d . . .
H30 H 0.1494 -0.9655 -0.8824 0.074 Uiso 1 1 calc R . .
C31 C 0.0419(7) -1.0531(3) -1.0090(3) 0.0494(16) Uani 1 1 d . . .
C32 C 0.1744(8) -1.0794(4) -0.9991(4) 0.0585(16) Uani 1 1 d . . .
H32 H 0.2057 -1.0876 -0.9554 0.070 Uiso 1 1 calc R . .
C33 C 0.2617(8) -1.0941(4) -1.0522(4) 0.072(2) Uani 1 1 d . . .
H33 H 0.3523 -1.1103 -1.0438 0.086 Uiso 1 1 calc R . .
C34 C 0.2189(9) -1.0855(5) -1.1165(4) 0.075(2) Uani 1 1 d . . .
H34 H 0.2764 -1.0985 -1.1523 0.090 Uiso 1 1 calc R . .
C35 C 0.0869(10) -1.0569(5) -1.1281(4) 0.085(3) Uani 1 1 d . . .
H35 H 0.0576 -1.0484 -1.1720 0.102 Uiso 1 1 calc R . .
C36 C 0.0008(8) -1.0413(5) -1.0759(4) 0.074(2) Uani 1 1 d . . .
H36 H -0.0873 -1.0223 -1.0846 0.089 Uiso 1 1 calc R . .

loop_
_atom_site_aniso_label
_atom_site_aniso_U_11
_atom_site_aniso_U_22
_atom_site_aniso_U_33
_atom_site_aniso_U_23
_atom_site_aniso_U_13
_atom_site_aniso_U_12
Pd1 0.0627(3) 0.0434(3) 0.0610(3) 0.0035(3) -0.0053(3) -0.0006(3)
P1 0.0404(8) 0.0539(9) 0.0525(9) 0.0016(10) 0.0017(7) -0.0005(8)
P2 0.0417(8) 0.0438(8) 0.0440(8) 0.0043(6) -0.0025(7) -0.0026(7)
P3 0.0938(18) 0.0946(17) 0.0708(14) 0.0173(13) -0.0013(13) 0.0203(15)
F1 0.239(14) 0.339(18) 0.312(16) 0.225(15) -0.065(15) -0.081(15)
F2 0.217(12) 0.268(15) 0.312(18) -0.062(14) 0.116(14) 0.038(11)
F3 0.252(16) 0.38(3) 0.40(3) -0.07(2) 0.135(17) 0.145(17)
F4 0.37(2) 0.219(13) 0.335(18) -0.095(13) -0.228(18) 0.078(14)
F5 0.54(3) 0.121(7) 0.286(14) 0.100(9) 0.02(2) 0.030(15)
F6 0.265(15) 0.321(17) 0.256(14) -0.066(13) -0.127(14) -0.053(15)
N1 0.044(3) 0.047(3) 0.053(3) -0.001(2) -0.002(2) -0.005(2)
N2 0.062(4) 0.059(3) 0.049(3) 0.007(3) 0.008(3) 0.016(3)
N3 0.059(4) 0.053(3) 0.057(3) -0.002(3) -0.006(3) 0.009(3)
C1 0.185(15) 0.084(7) 0.164(12) -0.005(7) 0.012(12) 0.072(10)
C2 0.199(16) 0.048(5) 0.173(14) 0.014(7) 0.053(13) 0.021(7)
C3 0.161(12) 0.040(4) 0.127(9) 0.027(5) 0.024(9) 0.026(6)
C4 0.149(11) 0.062(6) 0.126(9) 0.028(6) 0.025(9) -0.017(7)
C5 0.213(18) 0.097(9) 0.199(16) 0.063(10) 0.094(15) 0.007(10)
C6 0.142(10) 0.099(7) 0.071(5) -0.026(5) -0.009(6) 0.040(8)
C7 0.073(5) 0.078(5) 0.054(4) -0.015(4) -0.003(4) 0.022(4)
C8 0.092(6) 0.086(5) 0.046(4) 0.013(4) 0.007(5) 0.023(5)
C9 0.070(5) 0.073(5) 0.052(4) 0.014(4) 0.014(4) 0.022(4)
C10 0.076(6) 0.090(6) 0.086(6) 0.032(5) 0.030(5) 0.004(5)
C11 0.043(3) 0.062(4) 0.051(4) 0.002(3) -0.006(3) 0.005(3)
C12 0.052(4) 0.072(5) 0.061(4) 0.003(4) -0.009(3) 0.006(4)
C13 0.080(5) 0.102(6) 0.055(4) 0.015(4) -0.011(4) 0.023(5)
C14 0.095(7) 0.089(6) 0.077(6) 0.020(5) -0.018(5) 0.017(5)
C15 0.076(6) 0.089(6) 0.078(6) -0.001(5) -0.017(5) 0.037(5)
C16 0.054(4) 0.085(5) 0.053(4) -0.002(4) 0.005(3) 0.017(4)
C17 0.045(3) 0.041(3) 0.065(4) 0.005(3) -0.003(4) 0.001(3)
C18 0.070(4) 0.049(4) 0.067(5) 0.010(3) 0.003(4) -0.007(4)
C19 0.045(4) 0.041(3) 0.060(4) -0.005(3) 0.001(3) 0.002(3)
C20 0.063(5) 0.077(5) 0.061(4) -0.005(4) -0.004(4) -0.013(4)
C21 0.084(6) 0.082(6) 0.076(6) 0.000(5) -0.009(5) -0.013(5)
C22 0.150(12) 0.071(6) 0.078(6) -0.011(5) -0.006(7) -0.023(7)
C23 0.095(7) 0.096(7) 0.066(5) -0.017(5) 0.011(5) 0.005(6)
C24 0.064(4) 0.074(5) 0.080(5) -0.013(5) 0.005(5) 0.014(4)
C25 0.044(3) 0.050(3) 0.048(4) -0.001(3) -0.009(3) 0.003(3)
C26 0.061(4) 0.057(4) 0.054(4) 0.003(3) -0.005(3) 0.004(3)
C27 0.076(5) 0.069(4) 0.044(4) 0.005(3) -0.004(4) 0.007(4)
C28 0.066(4) 0.086(5) 0.043(3) -0.002(3) -0.006(4) 0.008(5)
C29 0.058(5) 0.093(6) 0.067(5) -0.013(4) -0.011(4) -0.003(5)
C30 0.058(4) 0.074(5) 0.053(4) 0.006(4) -0.011(3) -0.012(4)
C31 0.044(4) 0.055(4) 0.049(3) 0.006(3) 0.001(3) -0.007(3)
C32 0.047(4) 0.066(4) 0.062(4) -0.002(3) -0.003(3) 0.013(4)
C33 0.045(4) 0.081(5) 0.090(6) -0.008(4) 0.012(4) 0.003(4)
C34 0.071(5) 0.089(6) 0.063(5) 0.002(4) 0.020(4) 0.004(5)
C35 0.076(6) 0.121(8) 0.058(4) 0.017(5) 0.013(4) -0.002(6)
C36 0.055(4) 0.116(6) 0.053(4) 0.015(5) 0.010(4) 0.017(4)

loop_
_atom_type_symbol
_atom_type_description
_atom_type_scat_dispersion_real
_atom_type_scat_dispersion_imag
_atom_type_scat_source
C C 0.0033 0.0016 'International Tables Vol C Tables 4.2.6.8 and 6.1.1.4'
H H 0.0000 0.0000 'International Tables Vol C Tables 4.2.6.8 and 6.1.1.4'
F F 0.0171 0.0103 'International Tables Vol C Tables 4.2.6.8 and 6.1.1.4'
N N 0.0061 0.0033 'International Tables Vol C Tables 4.2.6.8 and 6.1.1.4'
P P 0.1023 0.0942 'International Tables Vol C Tables 4.2.6.8 and 6.1.1.4'
Pd Pd -0.9988 1.0072 'International Tables Vol C Tables 4.2.6.8 and 6.1.1.4'

loop_
_geom_angle_atom_site_label_1
_geom_angle_atom_site_label_2
_geom_angle_atom_site_label_3
_geom_angle
_geom_angle_site_symmetry_1
_geom_angle_site_symmetry_3
_geom_angle_publ_flag
C4 Pd1 C3 34.9(4) . . ?
C4 Pd1 N3 168.8(4) . . ?
C3 Pd1 N3 133.9(4) . . ?
C4 Pd1 C2 66.3(5) . . ?
C3 Pd1 C2 32.4(5) . . ?
N3 Pd1 C2 102.5(4) . . ?
C4 Pd1 P2 106.8(4) . . ?
C3 Pd1 P2 140.1(4) . . ?
N3 Pd1 P2 84.20(15) . . ?
C2 Pd1 P2 172.2(4) . . ?
N1 P1 N2 103.3(3) . . ?
N1 P1 C11 106.3(3) . . ?
N2 P1 C11 98.3(3) . . ?
N1 P2 C31 105.0(3) . . ?
N1 P2 C25 108.4(3) . . ?
C31 P2 C25 103.5(3) . . ?
N1 P2 Pd1 108.58(19) . . ?
C31 P2 Pd1 127.2(2) . . ?
C25 P2 Pd1 103.0(2) . . ?
F5 P3 F6 95.0(10) . . ?
F5 P3 F4 91.0(10) . . ?
F6 P3 F4 174.0(9) . . ?
F5 P3 F2 96.2(11) . . ?
F6 P3 F2 86.9(9) . . ?
F4 P3 F2 92.1(9) . . ?
F5 P3 F3 80.4(10) . . ?
F6 P3 F3 88.0(10) . . ?
F4 P3 F3 93.4(11) . . ?
F2 P3 F3 173.7(11) . . ?
F5 P3 F1 171.2(13) . . ?
F6 P3 F1 87.4(9) . . ?
F4 P3 F1 86.7(9) . . ?
F2 P3 F1 92.4(10) . . ?
F3 P3 F1 91.2(12) . . ?
C17 N1 P1 117.0(4) . . ?
C17 N1 P2 120.7(4) . . ?
P1 N1 P2 121.6(3) . . ?
N3 N2 C9 109.9(6) . . ?
N3 N2 P1 121.7(4) . . ?
C9 N2 P1 125.2(6) . . ?
C7 N3 N2 104.9(6) . . ?
C7 N3 Pd1 132.9(6) . . ?
N2 N3 Pd1 121.3(4) . . ?
C3 C2 C1 152.1(17) . . ?
C3 C2 Pd1 67.7(7) . . ?
C1 C2 Pd1 128.1(9) . . ?
C2 C3 C4 146.6(14) . . ?
C2 C3 Pd1 79.9(8) . . ?
C4 C3 Pd1 72.2(6) . . ?
C3 C4 C5 146.8(14) . . ?
C3 C4 Pd1 72.9(7) . . ?
C5 C4 Pd1 129.0(9) . . ?
C8 C7 N3 110.4(8) . . ?
C8 C7 C6 129.7(8) . . ?
N3 C7 C6 119.8(8) . . ?
C9 C8 C7 108.6(7) . . ?
C8 C9 N2 106.2(7) . . ?
C8 C9 C10 132.6(7) . . ?
N2 C9 C10 121.2(8) . . ?
C16 C11 C12 117.9(7) . . ?
C16 C11 P1 122.2(6) . . ?
C12 C11 P1 118.8(5) . . ?
C13 C12 C11 119.7(8) . . ?
C12 C13 C14 120.8(8) . . ?
C15 C14 C13 119.3(8) . . ?
C14 C15 C16 121.0(8) . . ?
C15 C16 C11 121.1(7) . . ?
C18 C17 N1 112.9(6) . . ?
C18 C17 C19 110.7(6) . . ?
N1 C17 C19 112.1(5) . . ?
C20 C19 C24 118.7(7) . . ?
C20 C19 C17 121.7(6) . . ?
C24 C19 C17 119.5(6) . . ?
C19 C20 C21 119.9(8) . . ?
C22 C21 C20 120.6(9) . . ?
C21 C22 C23 121.3(9) . . ?
C22 C23 C24 118.8(9) . . ?
C19 C24 C23 120.6(8) . . ?
C26 C25 C30 119.5(6) . . ?
C26 C25 P2 124.1(5) . . ?
C30 C25 P2 116.2(5) . . ?
C25 C26 C27 120.3(7) . . ?
C28 C27 C26 120.9(7) . . ?
C27 C28 C29 120.0(7) . . ?
C28 C29 C30 119.2(7) . . ?
C25 C30 C29 120.3(7) . . ?
C32 C31 C36 116.8(7) . . ?
C32 C31 P2 124.6(5) . . ?
C36 C31 P2 118.5(5) . . ?
C33 C32 C31 121.4(7) . . ?
C34 C33 C32 121.3(8) . . ?
C33 C34 C35 118.5(8) . . ?
C36 C35 C34 120.5(8) . . ?
C35 C36 C31 121.3(8) . . ?

loop_
_geom_bond_atom_site_label_1
_geom_bond_atom_site_label_2
_geom_bond_distance
_geom_bond_site_symmetry_2
_geom_bond_publ_flag
Pd1 C4 2.121(10) . ?
Pd1 C3 2.129(8) . ?
Pd1 N3 2.150(6) . ?
Pd1 C2 2.265(11) . ?
Pd1 P2 2.3041(17) . ?
P1 N1 1.711(6) . ?
P1 N2 1.744(6) . ?
P1 C11 1.819(7) . ?
P2 N1 1.713(5) . ?
P2 C31 1.813(7) . ?
P2 C25 1.828(6) . ?
P3 F5 1.440(9) . ?
P3 F6 1.455(11) . ?
P3 F4 1.473(12) . ?
P3 F2 1.481(12) . ?
P3 F3 1.481(12) . ?
P3 F1 1.484(10) . ?
N1 C17 1.520(8) . ?
N2 N3 1.372(9) . ?
N2 C9 1.386(9) . ?
N3 C7 1.357(9) . ?
C1 C2 1.373(18) . ?
C2 C3 1.233(18) . ?
C3 C4 1.276(16) . ?
C4 C5 1.413(19) . ?
C6 C7 1.481(13) . ?
C7 C8 1.355(12) . ?
C8 C9 1.345(11) . ?
C9 C10 1.497(12) . ?
C11 C16 1.382(10) . ?
C11 C12 1.420(10) . ?
C12 C13 1.376(11) . ?
C13 C14 1.390(13) . ?
C14 C15 1.358(12) . ?
C15 C16 1.379(11) . ?
C17 C18 1.519(9) . ?
C17 C19 1.527(9) . ?
C19 C20 1.381(11) . ?
C19 C24 1.382(10) . ?
C20 C21 1.387(12) . ?
C21 C22 1.354(15) . ?
C22 C23 1.356(16) . ?
C23 C24 1.409(13) . ?
C25 C26 1.375(10) . ?
C25 C30 1.378(9) . ?
C26 C27 1.387(10) . ?
C27 C28 1.364(11) . ?
C28 C29 1.384(11) . ?
C29 C30 1.411(11) . ?
C31 C32 1.372(10) . ?
C31 C36 1.403(10) . ?
C32 C33 1.370(10) . ?
C33 C34 1.348(12) . ?
C34 C35 1.390(13) . ?
C35 C36 1.353(11) . ?
